data_4082827
loop_
_publ_author_name
'Vajpayee, Vaishali'
'Bivaud, S\'ebastien'
'Goeb, S\'ebastien'
'Crou\'e, Vincent'
'Allain, Magali'
'Popp, Brian V.'
'Garci, Amine'
'Therrien, Bruno'
'Sall\'e, Marc'

_publ_section_title
;
 Electron-Rich Arene--Ruthenium Metalla-architectures Incorporating
 Tetrapyridyl--Tetrathiafulvene Donor Moieties
;
_journal_issue 7
_journal_name_full Organometallics
_journal_page_first 1651
_journal_paper_doi 10.1021/om401142j
_journal_volume 33
_journal_year 2014
_chemical_formula_moiety 'C119 N10 O22 Ru4 S4'
_chemical_formula_sum 'C119 N10 O22 Ru4 S4'
_chemical_formula_weight 2453.81
_space_group_IT_number 14
_symmetry_cell_setting monoclinic
_symmetry_space_group_name_Hall '-P 2ybc'
_symmetry_space_group_name_H-M 'P 1 21/c 1'
_atom_sites_solution_primary direct
_atom_sites_solution_secondary difmap
_audit_creation_date 2013-06-27T18:05:04-00:00
_audit_creation_method 'WinGX routine CIF_UPDATE'
_cell_angle_alpha 90
_cell_angle_beta 92.083(9)
_cell_angle_gamma 90
_cell_formula_units_Z 2
_cell_length_a 11.281(2)
_cell_length_b 23.941(1)
_cell_length_c 24.096(2)
_cell_measurement_reflns_used 33789
_cell_measurement_temperature 180(2)
_cell_measurement_theta_max 27.53
_cell_measurement_theta_min 2.14
_cell_volume 6503.5(13)
_computing_cell_refinement 'Dirax/lsq (Duisenberg & Schreurs, 1989-2000)'
_computing_data_collection 'Collect (Nonius BV, 1997-2000)'
_computing_data_reduction 'EvalCCD (Duisenberg & Schreurs 1990-2000)'
_computing_molecular_graphics 'DIAMOND 3.2i (Crystal Impact GbR 2005)'
_computing_publication_material 'WinGX publication routines (Farrugia, 1999)'
_computing_structure_refinement 'SHELXL-97 (Sheldrick, 1997)'
_computing_structure_solution 'SHELXS-97 (Sheldrick, 1997)'
_diffrn_ambient_temperature 180(2)
_diffrn_detector_area_resol_mean 9
_diffrn_measured_fraction_theta_full 0.964
_diffrn_measured_fraction_theta_max 0.918
_diffrn_measurement_device_type KappaCCD
_diffrn_measurement_method CCD
_diffrn_radiation_monochromator 'horizontally mounted graphite crystal'
_diffrn_radiation_probe x-ray
_diffrn_radiation_type MoK\a
_diffrn_radiation_wavelength 0.71073
_diffrn_reflns_av_R_equivalents 0.0561
_diffrn_reflns_limit_h_max 14
_diffrn_reflns_limit_h_min -14
_diffrn_reflns_limit_k_max 31
_diffrn_reflns_limit_k_min -30
_diffrn_reflns_limit_l_max 30
_diffrn_reflns_limit_l_min -30
_diffrn_reflns_number 65644
_diffrn_reflns_theta_full 25
_diffrn_reflns_theta_max 27.53
_diffrn_reflns_theta_min 2.14
_exptl_absorpt_coefficient_mu 0.583
_exptl_absorpt_correction_T_max 0.943
_exptl_absorpt_correction_T_min 0.749
_exptl_absorpt_correction_type multi-scan
_exptl_absorpt_process_details
;
 '(SADABS (Sheldrick, Bruker, 2008))'
;
_exptl_crystal_colour 'dark red'
_exptl_crystal_density_diffrn 1.253
_exptl_crystal_density_method 'not measured'
_exptl_crystal_description prism
_exptl_crystal_F_000 2400
_exptl_crystal_size_max 0.37
_exptl_crystal_size_mid 0.12
_exptl_crystal_size_min 0.1
_refine_diff_density_max 1.081
_refine_diff_density_min -1.177
_refine_ls_extinction_method none
_refine_ls_goodness_of_fit_ref 1.08
_refine_ls_matrix_type full
_refine_ls_number_parameters 856
_refine_ls_number_reflns 13765
_refine_ls_number_restraints 0
_refine_ls_restrained_S_all 1.08
_refine_ls_R_factor_all 0.1714
_refine_ls_R_factor_gt 0.0886
_refine_ls_shift/su_max 0
_refine_ls_structure_factor_coef Fsqd
_refine_ls_weighting_details 'calc w=1/[\s^2^(Fo^2^)+(0.1440P)^2^+39.2746P] where P=(Fo^2^+2Fc^2^)/3'
_refine_ls_weighting_scheme calc
_refine_ls_wR_factor_gt 0.2313
_refine_ls_wR_factor_ref 0.318
_reflns_number_gt 7457
_reflns_number_total 13765
_reflns_threshold_expression >2sigma(I)
_cod_data_source_file om401142j_si_002.cif
_cod_data_source_block trans4PA
_cod_depositor_comments 'Adding full bibliography for 4082827.cif.'
_cod_original_sg_symbol_H-M 'P 21/c'
_cod_database_code 4082827

loop_
_symmetry_equiv_pos_as_xyz
'x, y, z'
'-x, y+1/2, -z+1/2'
'-x, -y, -z'
'x, -y-1/2, z-1/2'

loop_
_atom_site_label
_atom_site_type_symbol
_atom_site_fract_x
_atom_site_fract_y
_atom_site_fract_z
_atom_site_U_iso_or_equiv
_atom_site_adp_type
_atom_site_occupancy
_atom_site_calc_flag
_atom_site_refinement_flags
C1 C 0.0188(8) 0.4818(4) 0.4807(4) 0.058(2) Uani 1 d .
C2 C 0.0803(8) 0.4320(4) 0.3905(4) 0.060(2) Uani 1 d .
C3 C 0.0816(8) 0.3920(4) 0.4290(4) 0.057(2) Uani 1 d .
C4 C 0.1120(8) 0.4248(5) 0.3314(4) 0.065(3) Uani 1 d .
C5 C 0.2181(8) 0.4451(3) 0.3134(3) 0.0471(19) Uani 1 d .
C6 C 0.0355(11) 0.3963(7) 0.2941(5) 0.105(5) Uani 1 d .
C7 C 0.0735(11) 0.3885(8) 0.2401(6) 0.115(6) Uani 1 d .
C8 C 0.1813(9) 0.4078(6) 0.2254(4) 0.080(3) Uani 1 d .
C9 C 0.1122(9) 0.3330(5) 0.4197(4) 0.067(3) Uani 1 d .
C10 C 0.2210(8) 0.3124(3) 0.4401(3) 0.048(2) Uani 1 d .
C11 C 0.0346(11) 0.2981(6) 0.3889(7) 0.109(5) Uani 1 d .
C12 C 0.0717(14) 0.2428(7) 0.3814(9) 0.135(7) Uani 1 d .
C13 C 0.1814(13) 0.2244(5) 0.4031(6) 0.091(4) Uani 1 d .
C14 C 0.4766(6) 0.4007(3) 0.3309(3) 0.0392(16) Uani 1 d .
C15 C 0.4639(7) 0.3568(3) 0.2855(3) 0.0401(17) Uani 1 d .
C16 C 0.4604(8) 0.3002(3) 0.2982(3) 0.048(2) Uani 1 d .
C17 C 0.4649(8) 0.2856(3) 0.3542(3) 0.0462(19) Uani 1 d .
C18 C 0.4780(7) 0.3295(3) 0.3992(3) 0.0436(18) Uani 1 d .
C19 C 0.4834(6) 0.3861(3) 0.3862(3) 0.0411(17) Uani 1 d .
C20 C 0.476(3) 0.4688(5) 0.1472(6) 0.133(9) Uani 1 d .
C21 C 0.5692(18) 0.4880(6) 0.1833(8) 0.120(6) Uani 1 d .
C22 C 0.5478(16) 0.5285(5) 0.2211(6) 0.099(5) Uani 1 d .
C23 C 0.4358(17) 0.5540(5) 0.2264(4) 0.090(4) Uani 1 d .
C24 C 0.3416(15) 0.5353(6) 0.1910(6) 0.102(5) Uani 1 d .
C25 C 0.360(2) 0.4935(6) 0.1503(6) 0.114(6) Uani 1 d .
C26 C 0.492(3) 0.4185(6) 0.1092(7) 0.226(16) Uani 1 d .
C27 C 0.408(3) 0.5973(5) 0.2703(7) 0.179(12) Uani 1 d .
C28A C 0.433(7) 0.5873(12) 0.3212(12) 0.22(3) Uani 0.5 d P
C28B C 0.315(6) 0.6029(15) 0.293(2) 0.20(3) Uani 0.5 d P
C29 C 0.464(3) 0.6544(6) 0.2459(8) 0.241(17) Uani 1 d .
C30 C 0.462(3) 0.1423(6) 0.4639(6) 0.134(8) Uani 1 d .
C31 C 0.349(2) 0.1484(5) 0.4859(6) 0.125(7) Uani 1 d .
C32 C 0.346(2) 0.1875(6) 0.5279(5) 0.137(8) Uani 1 d .
C33 C 0.450(3) 0.2221(5) 0.5465(5) 0.133(9) Uani 1 d .
C34 C 0.558(2) 0.2155(7) 0.5251(8) 0.129(8) Uani 1 d .
C35 C 0.5752(18) 0.1774(9) 0.4829(8) 0.136(7) Uani 1 d .
C36 C 0.479(3) 0.1039(6) 0.4121(6) 0.240(17) Uani 1 d .
C37 C 0.423(4) 0.2664(7) 0.5897(5) 0.28(2) Uani 1 d .
C38 C 0.416(4) 0.3144(7) 0.5874(7) 0.245(18) Uani 1 d .
C39 C 0.381(4) 0.2312(9) 0.6469(7) 0.33(3) Uani 1 d .
C40 C 0.7595(9) 0.3953(7) 0.3964(6) 0.097(5) Uani 1 d .
C41 C 0.7403(10) 0.3814(6) 0.4547(7) 0.091(4) Uani 1 d .
C42 C 0.7069(8) 0.4220(7) 0.4938(5) 0.084(4) Uani 1 d .
C43 C 0.6923(10) 0.4766(6) 0.4757(5) 0.077(3) Uani 1 d .
C44 C 0.7065(10) 0.4951(7) 0.4255(6) 0.093(4) Uani 1 d .
C45 C 0.7400(9) 0.4565(9) 0.3866(6) 0.108(6) Uani 1 d .
C46 C 0.350(8) 1.0014(15) 0.481(2) 0.19(4) Uani 0.5 d P
C47 C 0.205(3) 0.9669(8) 0.4797(11) 0.075(7) Uani 0.5 d P
C48 C 0.2293(19) 0.8320(15) 0.6355(11) 0.093(9) Uani 0.5 d P
C49 C -0.169(2) 0.9014(10) 0.4169(9) 0.086(8) Uani 0.5 d P
C50 C 0.883(2) 0.2395(10) 0.2737(9) 0.077(6) Uani 0.5 d P
C51 C -0.056(3) 0.8668(12) 0.4227(9) 0.101(10) Uani 0.5 d P
C52 C 0.770(3) 0.251(3) 0.311(4) 0.34(6) Uani 0.5 d P
C53 C 0.241(3) 0.9319(11) 0.5453(12) 0.109(12) Uani 0.5 d P
C54 C -0.031(3) 0.7657(17) 0.4601(15) 0.136(13) Uani 0.5 d P
C55 C 0.137(5) 0.8791(14) 0.6093(13) 0.16(2) Uani 0.5 d P
C56 C -0.019(5) 0.9385(11) 0.443(2) 0.24(3) Uani 0.5 d P
C57 C -0.103(3) 0.8831(16) 0.5132(12) 0.146(17) Uani 0.5 d P
C58 C -0.082(3) 0.9837(10) 0.3807(13) 0.127(14) Uani 0.5 d P
C59 C 0.325(4) 0.988(2) 0.484(3) 0.15(3) Uani 0.5 d P
C60 C 0.821(3) 0.5770(13) 0.1678(13) 0.104(9) Uani 0.5 d P
C61 C 0.276(3) 0.965(3) 0.509(3) 0.15(2) Uani 0.5 d P
C62 C 0.321(4) 1.0197(15) 0.4272(12) 0.127(14) Uani 0.5 d P
C63 C -0.107(3) 0.9199(17) 0.437(3) 0.24(4) Uani 0.5 d P
C64 C 0.033(4) 0.8815(15) 0.6271(12) 0.145(16) Uani 0.5 d P
C65 C 0.821(4) 0.2870(11) 0.2454(18) 0.129(14) Uani 0.5 d P
C66 C 0.794(3) 0.3756(12) 0.1556(11) 0.101(9) Uani 0.5 d P
C67 C 0.957(6) 0.5341(19) 0.208(3) 0.32(5) Uani 0.5 d P
C68 C 0.117(5) 0.908(2) 0.555(2) 0.20(3) Uani 0.5 d P
C69 C 1.144(5) 0.201(2) 0.2390(16) 0.19(2) Uani 0.5 d P
C70 C 0.754(3) 0.337(2) 0.2411(16) 0.159(18) Uani 0.5 d P
C71 C 0.982(7) 0.1498(14) 0.1538(18) 0.27(4) Uani 0.5 d P
C72 C 0.128(8) 0.965(4) 0.454(3) 0.56(10) Uani 0.5 d P
C73 C 0.070(7) 0.981(4) 0.513(5) 0.52(10) Uani 0.5 d P
C74 C 0.388(3) 0.9967(18) 0.5087(12) 0.094(11) Uani 0.5 d P
N1 N 0.2517(6) 0.4364(3) 0.2613(3) 0.0474(16) Uani 1 d .
N2 N 0.2562(8) 0.2594(3) 0.4307(3) 0.062(2) Uani 1 d .
N3 N 0.7542(14) 0.3252(9) 0.4653(15) 0.185(11) Uani 1 d .
N4 N 0.6541(11) 0.5175(6) 0.5172(6) 0.101(4) Uani 1 d .
N5 N 0.7514(12) 0.4765(12) 0.3282(8) 0.153(8) Uani 1 d .
O1 O 0.4767(5) 0.4515(2) 0.3139(2) 0.0462(13) Uani 1 d .
O2 O 0.4541(5) 0.3768(2) 0.2362(2) 0.0477(13) Uani 1 d .
O3 O 0.4786(5) 0.3117(2) 0.4492(2) 0.0475(13) Uani 1 d .
O4 O 0.4573(6) 0.2353(2) 0.3723(2) 0.0604(17) Uani 1 d .
O5 O 0.7920(8) 0.3653(6) 0.3597(5) 0.151(6) Uani 1 d .
O6 O 0.7499(14) 0.2876(6) 0.4355(13) 0.258(16) Uani 1 d .
O7 O 0.7573(17) 0.3184(7) 0.5230(11) 0.216(11) Uani 1 d .
O8 O 0.6444(11) 0.5005(7) 0.5636(5) 0.146(5) Uani 1 d .
O9 O 0.6402(12) 0.5663(5) 0.5024(6) 0.149(5) Uani 1 d .
O10 O 0.7491(14) 0.4465(12) 0.2898(6) 0.240(13) Uani 1 d .
O11 O 0.763(2) 0.5217(13) 0.3224(9) 0.292(19) Uani 1 d .
Ru1 Ru 0.41995(7) 0.46250(3) 0.23256(3) 0.0503(2) Uani 1 d .
Ru2 Ru 0.42522(9) 0.22977(3) 0.45749(3) 0.0661(3) Uani 1 d .
S1 S 0.0432(2) 0.50034(12) 0.41140(10) 0.0633(6) Uani 1 d .
S2 S 0.0448(2) 0.41069(12) 0.49712(10) 0.0638(7) Uani 1 d .

loop_
_atom_site_aniso_label
_atom_site_aniso_U_11
_atom_site_aniso_U_22
_atom_site_aniso_U_33
_atom_site_aniso_U_23
_atom_site_aniso_U_13
_atom_site_aniso_U_12
C1 0.039(5) 0.083(7) 0.053(5) -0.020(4) 0.008(4) 0.001(4)
C2 0.050(5) 0.078(7) 0.052(5) -0.031(5) 0.004(4) 0.003(5)
C3 0.043(5) 0.074(6) 0.056(5) -0.026(5) 0.012(4) -0.008(4)
C4 0.040(5) 0.098(8) 0.058(6) -0.032(5) 0.003(4) 0.004(5)
C5 0.051(5) 0.047(4) 0.043(4) -0.001(3) 0.005(4) 0.012(4)
C6 0.065(7) 0.179(15) 0.073(8) -0.056(9) 0.017(6) -0.030(8)
C7 0.073(8) 0.193(16) 0.079(9) -0.072(10) 0.016(6) -0.045(9)
C8 0.057(6) 0.125(10) 0.058(6) -0.031(6) -0.001(5) 0.007(6)
C9 0.057(6) 0.080(7) 0.066(6) -0.029(5) 0.025(5) -0.021(5)
C10 0.065(6) 0.039(4) 0.042(4) -0.004(3) 0.023(4) -0.005(4)
C11 0.067(8) 0.112(11) 0.148(13) -0.064(10) 0.017(8) -0.026(7)
C12 0.081(10) 0.118(12) 0.208(19) -0.102(13) 0.032(11) -0.028(9)
C13 0.109(10) 0.067(7) 0.099(9) -0.036(6) 0.023(8) -0.030(7)
C14 0.034(4) 0.035(4) 0.048(4) 0.000(3) 0.004(3) -0.007(3)
C15 0.041(4) 0.045(4) 0.034(4) -0.002(3) 0.013(3) -0.002(3)
C16 0.068(6) 0.041(4) 0.037(4) -0.001(3) 0.011(4) 0.006(4)
C17 0.060(5) 0.035(4) 0.043(4) -0.001(3) 0.006(4) 0.010(4)
C18 0.047(5) 0.045(4) 0.038(4) -0.001(3) -0.003(3) 0.005(3)
C19 0.031(4) 0.046(4) 0.045(4) -0.001(3) -0.002(3) -0.001(3)
C20 0.31(3) 0.040(6) 0.057(7) 0.008(5) 0.086(12) -0.035(11)
C21 0.172(16) 0.065(8) 0.128(13) 0.026(9) 0.099(13) -0.002(9)
C22 0.145(13) 0.059(7) 0.095(10) 0.028(7) 0.021(9) -0.049(8)
C23 0.176(15) 0.056(6) 0.038(6) 0.009(4) 0.004(7) -0.020(8)
C24 0.162(14) 0.077(8) 0.066(8) 0.034(7) -0.003(9) 0.024(8)
C25 0.212(19) 0.072(9) 0.056(8) 0.030(7) -0.017(10) -0.029(11)
C26 0.52(5) 0.063(8) 0.109(12) -0.028(8) 0.18(2) -0.040(16)
C27 0.42(4) 0.036(6) 0.082(10) 0.004(6) 0.075(17) -0.006(12)
C28A 0.55(11) 0.048(15) 0.047(17) 0.003(11) 0.01(3) 0.02(3)
C28B 0.41(9) 0.08(2) 0.12(3) -0.01(2) 0.17(5) -0.03(3)
C29 0.58(5) 0.048(8) 0.105(12) -0.003(8) 0.09(2) -0.046(17)
C30 0.29(3) 0.052(7) 0.059(8) 0.019(6) 0.009(12) 0.066(11)
C31 0.25(2) 0.056(7) 0.077(9) 0.033(6) 0.069(11) 0.017(10)
C32 0.29(2) 0.076(9) 0.048(7) 0.032(6) 0.057(11) 0.021(12)
C33 0.31(3) 0.039(6) 0.050(7) 0.002(5) -0.038(12) 0.039(11)
C34 0.23(2) 0.075(10) 0.082(11) 0.008(8) -0.042(13) 0.059(12)
C35 0.163(16) 0.124(14) 0.120(14) 0.081(12) -0.002(12) 0.076(13)
C36 0.59(5) 0.070(9) 0.061(8) 0.002(7) 0.038(17) 0.136(19)
C37 0.72(6) 0.084(10) 0.034(7) -0.013(6) -0.019(16) 0.17(2)
C38 0.57(6) 0.080(11) 0.083(11) -0.018(9) 0.05(2) 0.08(2)
C39 0.81(8) 0.120(16) 0.049(9) 0.002(9) 0.03(2) 0.17(3)
C40 0.039(6) 0.144(13) 0.108(10) -0.079(10) 0.010(6) -0.003(7)
C41 0.047(6) 0.086(9) 0.140(13) -0.005(9) -0.010(7) 0.002(6)
C42 0.033(5) 0.149(13) 0.069(7) -0.012(8) -0.002(5) -0.005(6)
C43 0.063(7) 0.093(9) 0.074(8) -0.012(7) -0.014(6) -0.011(6)
C44 0.045(6) 0.135(12) 0.099(10) -0.014(9) 0.002(6) -0.016(7)
C45 0.033(6) 0.208(19) 0.084(10) -0.048(11) 0.002(5) -0.014(8)
C46 0.46(11) 0.037(13) 0.08(3) 0.012(16) 0.05(4) -0.03(3)
C47 0.11(2) 0.045(11) 0.072(15) -0.012(10) 0.028(15) 0.001(12)
C48 0.053(12) 0.15(3) 0.078(16) -0.067(17) 0.031(11) -0.035(14)
C49 0.108(19) 0.081(15) 0.065(14) 0.045(12) -0.056(13) -0.027(14)
C50 0.089(16) 0.074(14) 0.069(14) 0.010(11) 0.006(12) -0.028(12)
C51 0.16(3) 0.093(18) 0.050(13) -0.003(11) -0.016(15) -0.058(19)
C52 0.034(16) 0.26(6) 0.71(15) -0.35(9) -0.03(4) 0.03(2)
C53 0.17(3) 0.072(15) 0.090(18) -0.039(13) 0.08(2) -0.041(18)
C54 0.12(3) 0.17(4) 0.12(3) -0.01(2) 0.03(2) 0.05(2)
C55 0.32(6) 0.09(2) 0.077(19) -0.029(16) 0.10(3) -0.12(3)
C56 0.34(6) 0.044(14) 0.34(6) 0.05(2) 0.32(6) 0.02(2)
C57 0.18(3) 0.18(3) 0.089(18) -0.035(19) 0.06(2) -0.15(3)
C58 0.21(3) 0.051(13) 0.13(2) -0.030(14) 0.11(2) -0.038(17)
C59 0.031(19) 0.13(4) 0.29(7) -0.10(4) 0.06(3) -0.05(2)
C60 0.088(18) 0.11(2) 0.12(2) 0.015(17) -0.003(16) 0.001(16)
C61 0.04(2) 0.22(6) 0.20(6) -0.11(5) 0.01(3) 0.00(3)
C62 0.19(4) 0.12(2) 0.073(18) -0.013(16) 0.04(2) -0.07(2)
C63 0.08(2) 0.11(3) 0.54(11) -0.11(5) -0.15(5) 0.02(2)
C64 0.25(5) 0.13(3) 0.065(17) -0.013(17) 0.05(2) -0.07(3)
C65 0.14(3) 0.054(14) 0.19(4) 0.007(18) -0.07(3) -0.040(17)
C66 0.14(2) 0.086(17) 0.081(17) 0.025(14) -0.013(16) -0.010(16)
C67 0.37(8) 0.15(4) 0.45(9) 0.14(5) 0.39(8) 0.13(4)
C68 0.24(5) 0.18(4) 0.20(5) -0.10(4) 0.12(4) -0.11(4)
C69 0.23(5) 0.22(5) 0.11(3) 0.00(3) 0.12(3) 0.00(4)
C70 0.067(19) 0.30(6) 0.12(3) -0.03(3) 0.029(17) 0.01(3)
C71 0.61(12) 0.058(18) 0.14(3) -0.05(2) -0.11(5) 0.07(4)
C72 0.58(12) 0.58(12) 0.46(10) -0.50(11) -0.45(10) 0.56(12)
C73 0.31(9) 0.38(10) 0.8(2) -0.53(14) -0.28(11) 0.17(8)
C74 0.08(2) 0.15(3) 0.049(16) 0.040(17) 0.012(14) -0.001(19)
N1 0.055(4) 0.056(4) 0.031(3) -0.007(3) -0.003(3) 0.004(3)
N2 0.091(6) 0.041(4) 0.054(4) -0.004(3) 0.021(4) -0.013(4)
N3 0.071(9) 0.129(17) 0.35(4) 0.06(2) -0.035(15) -0.014(10)
N4 0.095(8) 0.095(9) 0.114(10) -0.031(8) 0.014(7) -0.003(7)
N5 0.067(8) 0.28(3) 0.108(14) 0.016(16) -0.009(8) -0.061(12)
O1 0.060(4) 0.035(3) 0.044(3) 0.001(2) 0.005(3) -0.012(2)
O2 0.069(4) 0.041(3) 0.034(3) 0.004(2) 0.012(3) 0.000(3)
O3 0.069(4) 0.038(3) 0.035(3) 0.002(2) -0.005(3) 0.009(3)
O4 0.100(5) 0.037(3) 0.045(3) -0.002(2) 0.011(3) 0.015(3)
O5 0.064(5) 0.208(12) 0.184(11) -0.144(10) 0.033(6) -0.009(6)
O6 0.118(11) 0.081(9) 0.58(5) -0.065(16) 0.115(18) 0.002(8)
O7 0.199(17) 0.105(11) 0.34(3) 0.034(15) -0.113(18) -0.003(10)
O8 0.123(9) 0.229(16) 0.084(8) -0.055(9) -0.009(7) 0.017(9)
O9 0.155(11) 0.085(8) 0.210(14) -0.045(8) 0.045(10) -0.022(7)
O10 0.124(11) 0.52(4) 0.078(9) -0.033(14) 0.018(8) 0.066(17)
O11 0.29(3) 0.42(4) 0.159(17) 0.09(2) -0.094(16) -0.26(3)
Ru1 0.0819(6) 0.0348(3) 0.0348(4) 0.0027(2) 0.0117(3) -0.0062(3)
Ru2 0.1318(8) 0.0315(3) 0.0354(4) 0.0021(3) 0.0090(4) 0.0154(4)
S1 0.0560(14) 0.0805(17) 0.0540(14) -0.0183(12) 0.0099(11) 0.0056(12)
S2 0.0579(14) 0.0789(17) 0.0554(14) -0.0204(12) 0.0122(11) 0.0077(12)

loop_
_atom_type_symbol
_atom_type_description
_atom_type_scat_dispersion_real
_atom_type_scat_dispersion_imag
_atom_type_scat_source
C C 0.0033 0.0016 'International Tables Vol C Tables 4.2.6.8 and 6.1.1.4'
N N 0.0061 0.0033 'International Tables Vol C Tables 4.2.6.8 and 6.1.1.4'
O O 0.0106 0.006 'International Tables Vol C Tables 4.2.6.8 and 6.1.1.4'
Ru Ru -1.2594 0.8363 'International Tables Vol C Tables 4.2.6.8 and 6.1.1.4'
S S 0.1246 0.1234 'International Tables Vol C Tables 4.2.6.8 and 6.1.1.4'

loop_
_geom_angle_atom_site_label_1
_geom_angle_atom_site_label_2
_geom_angle_atom_site_label_3
_geom_angle
_geom_angle_site_symmetry_1
_geom_angle_site_symmetry_3
C1 C1 S1 123.6(12) 3_566 .
C1 C1 S2 121.2(11) 3_566 .
S1 C1 S2 115.2(5) . .
C3 C2 C4 125.8(9) . .
C3 C2 S1 117.7(7) . .
C4 C2 S1 116.5(9) . .
C2 C3 C9 125.5(8) . .
C2 C3 S2 117.8(7) . .
C9 C3 S2 116.7(8) . .
C5 C4 C6 119.5(9) . .
C5 C4 C2 120.1(8) . .
C6 C4 C2 120.4(9) . .
N1 C5 C4 121.4(8) . .
C7 C6 C4 117.4(11) . .
C8 C7 C6 120.4(10) . .
N1 C8 C7 121.2(9) . .
C10 C9 C11 120.0(11) . .
C10 C9 C3 119.6(8) . .
C11 C9 C3 120.4(11) . .
N2 C10 C9 122.2(8) . .
C9 C11 C12 116.5(14) . .
C13 C12 C11 120.9(12) . .
N2 C13 C12 121.3(11) . .
O1 C14 C19 123.3(7) . .
O1 C14 C15 115.2(7) . .
C19 C14 C15 121.5(7) . .
O2 C15 C16 124.5(7) . .
O2 C15 C14 114.3(7) . .
C16 C15 C14 121.2(7) . .
C15 C16 C17 117.3(7) . .
O4 C17 C16 124.4(7) . .
O4 C17 C18 114.4(7) . .
C16 C17 C18 121.2(7) . .
O3 C18 C19 122.4(7) . .
O3 C18 C17 116.2(7) . .
C19 C18 C17 121.3(7) . .
C14 C19 C18 117.5(7) . .
C21 C20 C25 119.2(12) . .
C21 C20 C26 122(3) . .
C25 C20 C26 119(2) . .
C21 C20 Ru1 71.1(7) . .
C25 C20 Ru1 71.5(7) . .
C26 C20 Ru1 123.8(8) . .
C22 C21 C20 119.9(17) . .
C22 C21 Ru1 71.1(7) . .
C20 C21 Ru1 71.0(8) . .
C21 C22 C23 123.5(16) . .
C21 C22 Ru1 72.5(8) . .
C23 C22 Ru1 72.7(7) . .
C24 C23 C22 117.6(12) . .
C24 C23 C27 117.8(19) . .
C22 C23 C27 124.5(17) . .
C24 C23 Ru1 70.4(7) . .
C22 C23 Ru1 69.6(7) . .
C27 C23 Ru1 127.6(8) . .
C23 C24 C25 120.8(16) . .
C23 C24 Ru1 72.1(7) . .
C25 C24 Ru1 71.6(7) . .
C24 C25 C20 119.0(15) . .
C24 C25 Ru1 70.5(7) . .
C20 C25 Ru1 70.2(7) . .
C28B C27 C28A 75(4) . .
C28B C27 C23 127(3) . .
C28A C27 C23 120(2) . .
C28B C27 C29 115(3) . .
C28A C27 C29 116(3) . .
C23 C27 C29 103.2(14) . .
C27 C28A C28B 51(3) . .
C27 C28B C28A 54(4) . .
C31 C30 C36 120(2) . .
C31 C30 C35 124.6(14) . .
C36 C30 C35 115(2) . .
C31 C30 Ru2 75.4(8) . .
C36 C30 Ru2 123.1(8) . .
C35 C30 Ru2 69.7(7) . .
C32 C31 C30 113.1(19) . .
C32 C31 Ru2 69.8(8) . .
C30 C31 Ru2 67.3(8) . .
C31 C32 C33 123.9(18) . .
C31 C32 Ru2 74.0(7) . .
C33 C32 Ru2 68.9(8) . .
C34 C33 C32 121.9(14) . .
C34 C33 C37 123(3) . .
C32 C33 C37 115(3) . .
C34 C33 Ru2 73.5(9) . .
C32 C33 Ru2 71.1(7) . .
C37 C33 Ru2 126.6(9) . .
C33 C34 C35 121(2) . .
C33 C34 Ru2 70.6(10) . .
C35 C34 Ru2 70.6(9) . .
C34 C35 C30 115.3(18) . .
C34 C35 Ru2 72.4(9) . .
C30 C35 Ru2 67.4(7) . .
C38 C37 C33 132.5(18) . .
C38 C37 C39 120.8(18) . .
C33 C37 C39 106.1(14) . .
O5 C40 C41 128.9(18) . .
O5 C40 C45 120.7(17) . .
C41 C40 C45 110.3(11) . .
N3 C41 C42 125(2) . .
N3 C41 C40 112(2) . .
C42 C41 C40 122.3(13) . .
C43 C42 C41 118.0(12) . .
C44 C43 C42 126.7(13) . .
C44 C43 N4 116.8(14) . .
C42 C43 N4 116.5(13) . .
C43 C44 C45 116.5(16) . .
C44 C45 N5 117(2) . .
C44 C45 C40 126.2(15) . .
N5 C45 C40 116.4(17) . .
C74 C46 C62 159(10) . .
C74 C46 C61 80(4) . .
C62 C46 C61 121(7) . .
C74 C46 C47 114(6) . .
C62 C46 C47 87(5) . .
C61 C46 C47 34(3) . .
C61 C47 C72 172(9) . .
C61 C47 C59 43(6) . .
C72 C47 C59 145(8) . .
C61 C47 C73 111(4) . .
C72 C47 C73 64(6) . .
C59 C47 C73 135(3) . .
C61 C47 C53 42(4) . .
C72 C47 C53 130(8) . .
C59 C47 C53 85(4) . .
C73 C47 C53 82(4) . .
C61 C47 C46 49(5) . .
C72 C47 C46 139(8) . .
C59 C47 C46 7(4) . .
C73 C47 C46 133(3) . .
C53 C47 C46 91(3) . .
C63 C49 C51 67(3) . .
C63 C49 C56 14(5) . .
C51 C49 C56 60.9(15) . .
C65 C50 C52 76(4) . .
C63 C51 C49 37.1(16) . .
C63 C51 C56 36.8(19) . .
C49 C51 C56 72(3) . .
C50 C52 C65 49(3) . .
C61 C53 C68 130(5) . .
C61 C53 C47 34(2) . .
C68 C53 C47 97(4) . .
C64 C55 C68 99(5) . .
C64 C55 C48 119(3) . .
C68 C55 C48 137(4) . .
C63 C56 C72 176(7) . .
C63 C56 C51 52(3) . .
C72 C56 C51 125(3) . .
C63 C56 C58 80(7) . .
C72 C56 C58 103(4) . .
C51 C56 C58 104(4) . .
C63 C56 C49 12(5) . .
C72 C56 C49 169(3) . .
C51 C56 C49 47(2) . .
C58 C56 C49 74(3) . .
C74 C59 C61 100(10) . .
C74 C59 C47 145(8) . .
C61 C59 C47 46(3) . .
C74 C59 C62 116(5) . .
C61 C59 C62 142(6) . .
C47 C59 C62 96(5) . .
C59 C61 C47 90(8) . .
C59 C61 C53 164(7) . .
C47 C61 C53 104(5) . .
C59 C61 C46 8(5) . .
C47 C61 C46 97(7) . .
C53 C61 C46 159(6) . .
C59 C61 C74 38(5) . .
C47 C61 C74 128(7) . .
C53 C61 C74 128(5) . .
C46 C61 C74 31(3) . .
C46 C62 C59 16(4) . .
C49 C63 C56 154(10) . .
C49 C63 C51 76(3) . .
C56 C63 C51 91(3) . .
C49 C63 C57 105(6) . .
C56 C63 C57 95(5) . .
C51 C63 C57 81(3) . .
C70 C65 C50 157(4) . .
C70 C65 C52 105(4) . .
C50 C65 C52 55.0(18) . .
C55 C68 C53 101(5) . .
C47 C72 C73 80(4) . .
C47 C72 C56 149(10) . .
C73 C72 C56 80(6) . .
C72 C73 C47 35(3) . .
C72 C73 C73 100(10) . 3_576
C47 C73 C73 131(10) . 3_576
C46 C74 C59 28(6) . .
C46 C74 C61 68(6) . .
C59 C74 C61 41(6) . .
C5 N1 C8 120.1(8) . .
C5 N1 Ru1 122.9(6) . .
C8 N1 Ru1 116.9(6) . .
C13 N2 C10 118.9(10) . .
C13 N2 Ru2 118.9(8) . .
C10 N2 Ru2 122.2(6) . .
O6 N3 C41 130(3) . .
O6 N3 O7 122(3) . .
C41 N3 O7 107(3) . .
O8 N4 O9 125.3(14) . .
O8 N4 C43 116.4(14) . .
O9 N4 C43 118.1(15) . .
O11 N5 O10 120(3) . .
O11 N5 C45 117(3) . .
O10 N5 C45 123(3) . .
C14 O1 Ru1 115.0(5) . .
C15 O2 Ru1 114.5(5) . .
C18 O3 Ru2 114.6(5) . .
C17 O4 Ru2 114.0(5) . .
O1 Ru1 O2 77.5(2) . .
O1 Ru1 N1 84.4(2) . .
O2 Ru1 N1 82.2(2) . .
O1 Ru1 C22 91.7(4) . .
O2 Ru1 C22 126.8(5) . .
N1 Ru1 C22 149.2(5) . .
O1 Ru1 C20 144.8(8) . .
O2 Ru1 C20 92.7(4) . .
N1 Ru1 C20 128.2(8) . .
C22 Ru1 C20 67.1(6) . .
O1 Ru1 C21 109.5(7) . .
O2 Ru1 C21 98.8(4) . .
N1 Ru1 C21 165.9(7) . .
C22 Ru1 C21 36.4(6) . .
C20 Ru1 C21 37.9(8) . .
O1 Ru1 C24 130.3(4) . .
O2 Ru1 C24 151.1(5) . .
N1 Ru1 C24 91.9(5) . .
C22 Ru1 C24 67.6(6) . .
C20 Ru1 C24 68.8(7) . .
C21 Ru1 C24 80.5(6) . .
O1 Ru1 C25 167.6(5) . .
O2 Ru1 C25 114.8(5) . .
N1 Ru1 C25 98.3(6) . .
C22 Ru1 C25 79.7(6) . .
C20 Ru1 C25 38.3(7) . .
C21 Ru1 C25 68.4(8) . .
C24 Ru1 C25 37.9(6) . .
O1 Ru1 C23 99.7(3) . .
O2 Ru1 C23 164.6(5) . .
N1 Ru1 C23 112.8(5) . .
C22 Ru1 C23 37.8(6) . .
C20 Ru1 C23 80.9(4) . .
C21 Ru1 C23 67.6(6) . .
C24 Ru1 C23 37.5(6) . .
C25 Ru1 C23 68.1(5) . .
O3 Ru2 O4 77.5(2) . .
O3 Ru2 N2 85.1(2) . .
O4 Ru2 N2 82.3(3) . .
O3 Ru2 C30 151.7(8) . .
O4 Ru2 C30 95.3(4) . .
N2 Ru2 C30 121.5(8) . .
O3 Ru2 C33 98.5(5) . .
O4 Ru2 C33 162.5(8) . .
N2 Ru2 C33 114.5(8) . .
C30 Ru2 C33 80.1(5) . .
O3 Ru2 C35 110.4(7) . .
O4 Ru2 C35 98.7(5) . .
N2 Ru2 C35 164.4(7) . .
C30 Ru2 C35 42.9(8) . .
C33 Ru2 C35 66.4(8) . .
O3 Ru2 C32 129.9(5) . .
O4 Ru2 C32 151.0(6) . .
N2 Ru2 C32 90.2(6) . .
C30 Ru2 C32 65.0(7) . .
C33 Ru2 C32 40.1(8) . .
C35 Ru2 C32 81.4(7) . .
O3 Ru2 C34 91.6(5) . .
O4 Ru2 C34 126.7(7) . .
N2 Ru2 C34 149.3(7) . .
C30 Ru2 C34 70.6(7) . .
C33 Ru2 C34 35.9(8) . .
C35 Ru2 C34 36.9(7) . .
C32 Ru2 C34 68.8(9) . .
O3 Ru2 C31 166.0(4) . .
O4 Ru2 C31 115.7(4) . .
N2 Ru2 C31 91.9(6) . .
C30 Ru2 C31 37.4(7) . .
C33 Ru2 C31 70.3(7) . .
C35 Ru2 C31 73.5(8) . .
C32 Ru2 C31 36.2(6) . .
C34 Ru2 C31 84.0(7) . .
C1 S1 C2 94.8(5) . .
C3 S2 C1 94.5(5) . .

loop_
_geom_bond_atom_site_label_1
_geom_bond_atom_site_label_2
_geom_bond_distance
_geom_bond_site_symmetry_2
C1 C1 1.356(17) 3_566
C1 S1 1.758(10) .
C1 S2 1.770(11) .
C2 C3 1.334(14) .
C2 C4 1.491(13) .
C2 S1 1.767(10) .
C3 C9 1.473(14) .
C3 S2 1.766(9) .
C4 C5 1.376(13) .
C4 C6 1.400(14) .
C5 N1 1.340(10) .
C6 C7 1.397(16) .
C7 C8 1.361(17) .
C8 N1 1.342(12) .
C9 C10 1.395(14) .
C9 C11 1.403(15) .
C10 N2 1.349(11) .
C11 C12 1.40(2) .
C12 C13 1.40(2) .
C13 N2 1.349(14) .
C14 O1 1.283(9) .
C14 C19 1.377(11) .
C14 C15 1.519(10) .
C15 O2 1.282(9) .
C15 C16 1.390(11) .
C16 C17 1.393(11) .
C17 O4 1.284(9) .
C17 C18 1.513(11) .
C18 O3 1.277(9) .
C18 C19 1.395(11) .
C20 C21 1.42(3) .
C20 C25 1.44(3) .
C20 C26 1.526(18) .
C20 Ru1 2.181(11) .
C21 C22 1.36(2) .
C21 Ru1 2.181(13) .
C22 C23 1.41(2) .
C22 Ru1 2.163(11) .
C23 C24 1.41(2) .
C23 C27 1.522(19) .
C23 Ru1 2.203(11) .
C24 C25 1.42(2) .
C24 Ru1 2.182(11) .
C25 Ru1 2.198(12) .
C27 C28B 1.21(6) .
C27 C28A 1.27(4) .
C27 C29 1.63(2) .
C28A C28B 1.52(9) .
C30 C31 1.41(3) .
C30 C36 1.568(19) .
C30 C35 1.58(3) .
C30 Ru2 2.140(11) .
C31 C32 1.38(2) .
C31 Ru2 2.245(13) .
C32 C33 1.49(3) .
C32 Ru2 2.193(12) .
C33 C34 1.34(3) .
C33 C37 1.523(18) .
C33 Ru2 2.162(13) .
C34 C35 1.39(3) .
C34 Ru2 2.198(16) .
C35 Ru2 2.175(13) .
C37 C38 1.15(2) .
C37 C39 1.70(3) .
C40 O5 1.208(13) .
C40 C41 1.47(2) .
C40 C45 1.50(2) .
C41 N3 1.38(2) .
C41 C42 1.414(19) .
C42 C43 1.384(19) .
C43 C44 1.304(18) .
C43 N4 1.476(17) .
C44 C45 1.38(2) .
C45 N5 1.50(2) .
C46 C74 0.79(8) .
C46 C62 1.40(7) .
C46 C61 1.40(8) .
C46 C47 1.84(9) .
C47 C61 1.04(5) .
C47 C72 1.05(5) .
C47 C59 1.44(4) .
C47 C73 1.78(11) .
C47 C53 1.82(4) .
C48 C55 1.64(6) .
C49 C63 0.95(3) .
C49 C51 1.52(4) .
C49 C56 1.99(7) .
C50 C65 1.49(4) .
C50 C52 1.62(6) .
C51 C63 1.44(5) .
C51 C56 1.83(5) .
C52 C65 1.92(11) .
C53 C61 1.26(7) .
C53 C68 1.53(5) .
C55 C64 1.27(6) .
C55 C68 1.50(7) .
C56 C63 1.09(6) .
C56 C72 1.78(11) .
C56 C58 1.95(7) .
C57 C63 2.03(8) .
C59 C74 0.94(6) .
C59 C61 0.99(9) .
C59 C62 1.57(8) .
C60 C67 2.06(7) .
C61 C74 1.48(6) .
C65 C70 1.42(6) .
C72 C73 1.63(15) .
C73 C73 1.89(14) 3_576
N1 Ru1 2.137(7) .
N2 Ru2 2.114(9) .
N3 O6 1.15(3) .
N3 O7 1.40(3) .
N4 O8 1.200(17) .
N4 O9 1.230(17) .
N5 O11 1.10(3) .
N5 O10 1.17(3) .
O1 Ru1 2.056(6) .
O2 Ru1 2.089(5) .
O3 Ru2 2.065(5) .
O4 Ru2 2.101(6) .
